data_1536112
loop_
_publ_author_name
'Fenner, J.'

_publ_section_title
;
 Kristallstruktur des Zinnsulfidjodids
;
_journal_name_full Naturwissenschaften
_journal_page_first 244
_journal_page_last 244
_journal_volume 63
_journal_year 1976
_chemical_formula_sum 'I2 S Sn2'
_chemical_name_systematic 'Sn2 S I2'
_space_group_IT_number 62
_symmetry_space_group_name_Hall '-P 2ac 2n'
_symmetry_space_group_name_H-M 'P n m a'
_cell_angle_alpha 90
_cell_angle_beta 90
_cell_angle_gamma 90
_cell_formula_units_Z 12
_cell_length_a 17.475
_cell_length_b 4.412
_cell_length_c 25.39
_cell_volume 1957.561
_citation_journal_id_ASTM NATWAY
_cod_data_source_file Fenner_NATWAY_1976_1535.cif
_cod_data_source_block I2S1Sn2
_cod_original_formula_sum 'I2 S1 Sn2'
_cod_database_code 1536112

loop_
_symmetry_equiv_pos_as_xyz
x,y,z
-x+1/2,-y,z+1/2
x+1/2,-y+1/2,-z+1/2
-x,y+1/2,-z
-x,-y,-z
x-1/2,y,-z-1/2
-x-1/2,y-1/2,z-1/2
x,-y-1/2,z

loop_
_atom_site_label
_atom_site_type_symbol
_atom_site_fract_x
_atom_site_fract_y
_atom_site_fract_z
_atom_site_occupancy
_atom_site_U_iso_or_equiv
I1 I-1 0.4614 0.25 0.31868 1 0.0
Sn1 Sn+2 0.46818 0.75 0.43481 1 0.0
Sn3 Sn+2 0.33079 0.25 0.16333 1 0.0
S1 S-2 0.0516 0.25 0.037 1 0.0
I2 I-1 0.31809 0.25 0.45248 1 0.0
Sn4 Sn+2 0.01275 0.75 0.2777 1 0.0
Sn2 Sn+2 0.01507 0.25 0.43885 1 0.0
I4 I-1 0.37116 0.75 0.06228 1 0.0
S2 S-2 0.4824 0.25 0.1603 1 0.0
I6 I-1 0.13 0.75 0.4148 1 0.0
Sn5 Sn+2 0.31542 0.75 0.32005 1 0.0
S3 S-2 0.3623 0.75 0.2233 1 0.0
I3 I-1 0.15713 0.75 0.13628 1 0.0
Sn6 Sn+2 0.19723 0.25 0.05142 1 0.0
I5 I-1 0.20361 0.25 0.2803 1 0.0
